data_7716000
loop_
_publ_author_name
'Tubau, &#xc0;nnia'
'G&#xf3;mez-Coca, Silvia'
'Speed, Saskia'
'Font-Bard&#xed;a, Merc&#xe8;'
'Vicente, Ramon'

_publ_section_title
;
 New series of mononuclear &#x3b2;-diketonate cerium(III) field induced
 single-molecule magnets.
;
_journal_issue 22
_journal_name_full 'Dalton transactions (Cambridge, England : 2003)'
_journal_page_first 9387
_journal_page_last 9405
_journal_paper_doi 10.1039/d4dt00848k
_journal_volume 53
_journal_year 2024
_chemical_formula_moiety 'C40 H26 Ce F9 N2 O6'
_chemical_formula_sum 'C40 H26 Ce F9 N2 O6'
_chemical_formula_weight 941.75
_space_group_crystal_system monoclinic
_space_group_IT_number 14
_space_group_name_Hall '-P 2yn'
_space_group_name_H-M_alt 'P 1 21/n 1'
_atom_sites_solution_hydrogens geom
_audit_block_doi 10.5517/ccdc.csd.cc2fxrvz
_audit_creation_method SHELXL-2018/3
_audit_update_record
;
2023-05-10 deposited with the CCDC.	2024-05-06 downloaded from the CCDC.
;
_cell_angle_alpha 90
_cell_angle_beta 99.925(3)
_cell_angle_gamma 90
_cell_formula_units_Z 4
_cell_length_a 11.1505(8)
_cell_length_b 22.8068(15)
_cell_length_c 15.0009(12)
_cell_measurement_reflns_used 9960
_cell_measurement_temperature 100(2)
_cell_measurement_theta_max 30.45
_cell_measurement_theta_min 2.65
_cell_volume 3757.7(5)
_computing_cell_refinement 'Bruker SAINT'
_computing_data_collection 'Bruker APEX3'
_computing_data_reduction 'Bruker SAINT'
_computing_molecular_graphics 'Bruker SHELXTL'
_computing_publication_material 'Bruker SHELXTL'
_computing_structure_refinement 'SHELXL-2018/3 (Sheldrick, 2018)'
_computing_structure_solution 'SHELXT 2014/5 (Sheldrick, 2014)'
_diffrn_ambient_temperature 100(2)
_diffrn_measured_fraction_theta_full 0.999
_diffrn_measured_fraction_theta_max 0.997
_diffrn_measurement_device_type 'D8 Venture'
_diffrn_measurement_method '\f and \w scans'
_diffrn_radiation_type MoK\a
_diffrn_radiation_wavelength 0.71073
_diffrn_reflns_av_R_equivalents 0.0456
_diffrn_reflns_av_unetI/netI 0.0207
_diffrn_reflns_Laue_measured_fraction_full 0.999
_diffrn_reflns_Laue_measured_fraction_max 0.997
_diffrn_reflns_limit_h_max 15
_diffrn_reflns_limit_h_min -15
_diffrn_reflns_limit_k_max 32
_diffrn_reflns_limit_k_min -32
_diffrn_reflns_limit_l_max 21
_diffrn_reflns_limit_l_min -21
_diffrn_reflns_number 132226
_diffrn_reflns_point_group_measured_fraction_full 0.999
_diffrn_reflns_point_group_measured_fraction_max 0.997
_diffrn_reflns_theta_full 25.242
_diffrn_reflns_theta_max 30.518
_diffrn_reflns_theta_min 2.494
_diffrn_source microfocus
_exptl_absorpt_coefficient_mu 1.307
_exptl_absorpt_correction_T_max 0.7461
_exptl_absorpt_correction_T_min 0.6496
_exptl_absorpt_correction_type multi-scan
_exptl_absorpt_process_details sadabs
_exptl_crystal_colour red
_exptl_crystal_density_diffrn 1.665
_exptl_crystal_description prism
_exptl_crystal_F_000 1868
_exptl_crystal_size_max 0.359
_exptl_crystal_size_mid 0.139
_exptl_crystal_size_min 0.132
_refine_diff_density_max 0.668
_refine_diff_density_min -0.724
_refine_diff_density_rms 0.087
_refine_ls_extinction_method none
_refine_ls_goodness_of_fit_ref 1.117
_refine_ls_hydrogen_treatment constr
_refine_ls_matrix_type full
_refine_ls_number_parameters 523
_refine_ls_number_reflns 11442
_refine_ls_number_restraints 0
_refine_ls_restrained_S_all 1.117
_refine_ls_R_factor_all 0.0354
_refine_ls_R_factor_gt 0.0233
_refine_ls_shift/su_max 0.002
_refine_ls_shift/su_mean 0.000
_refine_ls_structure_factor_coef Fsqd
_refine_ls_weighting_details 'w=1/[\s^2^(Fo^2^)+(0.0118P)^2^+3.5771P] where P=(Fo^2^+2Fc^2^)/3'
_refine_ls_weighting_scheme calc
_refine_ls_wR_factor_gt 0.0460
_refine_ls_wR_factor_ref 0.0539
_reflns_Friedel_coverage 0.000
_reflns_number_gt 9680
_reflns_number_total 11442
_reflns_threshold_expression 'I > 2\s(I)'
_cod_data_source_file d4dt00848k2.cif
_cod_data_source_block I95XB159A_0m_a
_cod_depositor_comments 'Adding full bibliography for 7715994--7716000.cif.'
_cod_original_sg_symbol_H-M 'P 21/n'
_cod_database_code 7716000
_shelx_shelxl_version_number 2018/3
_shelx_space_group_comment
;
The symmetry employed for this shelxl refinement is uniquely defined
by the following loop, which should always be used as a source of
symmetry information in preference to the above space-group names.
They are only intended as comments.
;
_shelx_estimated_absorpt_t_min 0.651
_shelx_estimated_absorpt_t_max 0.846

loop_
_space_group_symop_operation_xyz
'x, y, z'
'-x+1/2, y+1/2, -z+1/2'
'-x, -y, -z'
'x-1/2, -y-1/2, z-1/2'

loop_
_atom_site_label
_atom_site_type_symbol
_atom_site_fract_x
_atom_site_fract_y
_atom_site_fract_z
_atom_site_U_iso_or_equiv
_atom_site_adp_type
_atom_site_occupancy
_atom_site_site_symmetry_order
_atom_site_calc_flag
_atom_site_refinement_flags_posn
_atom_site_refinement_flags_adp
_atom_site_refinement_flags_occupancy
_atom_site_disorder_assembly
_atom_site_disorder_group
Ce1 Ce 0.25992(2) 0.40471(2) 0.29267(2) 0.01689(3) Uani 1 1 d . . . . .
N1 N 0.34327(13) 0.50552(6) 0.36862(10) 0.0207(3) Uani 1 1 d . . . . .
C1 C 0.06121(16) 0.39707(8) 0.54205(13) 0.0256(4) Uani 1 1 d . . . . .
O1 O 0.17849(11) 0.41607(5) 0.43117(9) 0.0224(2) Uani 1 1 d . . . . .
F1 F 0.06638(11) 0.45397(5) 0.56354(9) 0.0348(3) Uani 1 1 d . . . . .
C2 C 0.16293(15) 0.37921(8) 0.49098(12) 0.0201(3) Uani 1 1 d . . . . .
O2 O 0.35433(11) 0.33391(5) 0.40808(8) 0.0197(2) Uani 1 1 d . . . . .
N2 N 0.49859(13) 0.42662(6) 0.31956(10) 0.0210(3) Uani 1 1 d . . . . .
F2 F 0.06169(13) 0.36762(6) 0.61883(9) 0.0413(3) Uani 1 1 d . . . . .
O4 O 0.10759(11) 0.32646(5) 0.28981(8) 0.0213(2) Uani 1 1 d . . . . .
F4 F 0.37266(14) 0.22905(6) 0.09117(9) 0.0467(3) Uani 1 1 d . . . . .
C4 C 0.31954(15) 0.30657(7) 0.47212(11) 0.0189(3) Uani 1 1 d . . . . .
F3 F -0.04740(11) 0.38810(7) 0.49008(10) 0.0480(4) Uani 1 1 d . . . . .
O3 O 0.31571(12) 0.32299(6) 0.20717(9) 0.0251(3) Uani 1 1 d . . . . .
C3 C 0.22258(16) 0.32697(8) 0.51439(12) 0.0226(3) Uani 1 1 d . . . . .
H3 H 0.197906 0.303712 0.560562 0.027 Uiso 1 1 calc R U . . .
F8 F -0.09998(12) 0.54693(6) 0.22685(9) 0.0427(3) Uani 1 1 d . . . . .
C8 C 0.52287(19) 0.15087(8) 0.55831(13) 0.0286(4) Uani 1 1 d . . . . .
H8 H 0.568595 0.116467 0.576540 0.034 Uiso 1 1 calc R U . . .
C7 C 0.5501(2) 0.18456(9) 0.48727(14) 0.0321(4) Uani 1 1 d . . . . .
H7 H 0.615050 0.173454 0.457315 0.039 Uiso 1 1 calc R U . . .
F7 F -0.14508(11) 0.47653(5) 0.13286(10) 0.0395(3) Uani 1 1 d . . . . .
C6 C 0.48229(18) 0.23452(8) 0.46011(13) 0.0274(4) Uani 1 1 d . . . . .
H6 H 0.500468 0.257112 0.410925 0.033 Uiso 1 1 calc R U . . .
F6 F 0.38750(12) 0.17382(5) 0.20866(10) 0.0418(3) Uani 1 1 d . . . . .
O6 O 0.30659(12) 0.46707(6) 0.17056(9) 0.0267(3) Uani 1 1 d . . . . .
C5 C 0.38771(16) 0.25189(7) 0.50427(11) 0.0197(3) Uani 1 1 d . . . . .
F5 F 0.50354(12) 0.24881(6) 0.21040(12) 0.0527(4) Uani 1 1 d . . . . .
O5 O 0.08297(11) 0.46067(5) 0.22610(9) 0.0226(3) Uani 1 1 d . . . . .
C9 C 0.42919(18) 0.16743(8) 0.60245(12) 0.0263(4) Uani 1 1 d . . . . .
H9 H 0.410279 0.144196 0.650728 0.032 Uiso 1 1 calc R U . . .
F9 F -0.09909(12) 0.56049(6) 0.08527(10) 0.0471(4) Uani 1 1 d . . . . .
C11 C 0.38999(19) 0.22950(9) 0.18156(15) 0.0322(4) Uani 1 1 d . . . . .
C10 C 0.36249(17) 0.21800(8) 0.57644(12) 0.0233(3) Uani 1 1 d . . . . .
H10 H 0.299391 0.229567 0.607933 0.028 Uiso 1 1 calc R U . . .
C17 C -0.14802(19) 0.15875(8) 0.25765(13) 0.0292(4) Uani 1 1 d . . . . .
H17 H -0.167690 0.121374 0.231182 0.035 Uiso 1 1 calc R U . . .
C16 C -0.03737(18) 0.18467(8) 0.25085(13) 0.0260(4) Uani 1 1 d . . . . .
H16 H 0.018605 0.164854 0.220296 0.031 Uiso 1 1 calc R U . . .
C15 C -0.00814(16) 0.23987(8) 0.28887(12) 0.0219(3) Uani 1 1 d . . . . .
C14 C 0.10454(16) 0.27197(7) 0.27608(12) 0.0209(3) Uani 1 1 d . . . . .
C13 C 0.20212(17) 0.24085(8) 0.24739(13) 0.0262(4) Uani 1 1 d . . . . .
H13 H 0.202048 0.199234 0.250183 0.031 Uiso 1 1 calc R U . . .
C12 C 0.29622(17) 0.26833(8) 0.21588(13) 0.0249(4) Uani 1 1 d . . . . .
C19 C -0.20024(19) 0.24115(9) 0.34248(16) 0.0330(4) Uani 1 1 d . . . . .
H19 H -0.255427 0.260220 0.374615 0.040 Uiso 1 1 calc R U . . .
C18 C -0.22980(19) 0.18683(9) 0.30259(14) 0.0317(4) Uani 1 1 d . . . . .
H18 H -0.305905 0.169110 0.306227 0.038 Uiso 1 1 calc R U . . .
C20 C -0.09010(17) 0.26750(8) 0.33532(14) 0.0271(4) Uani 1 1 d . . . . .
H20 H -0.070474 0.304723 0.362375 0.032 Uiso 1 1 calc R U . . .
C21 C -0.07028(17) 0.52216(8) 0.15286(13) 0.0259(4) Uani 1 1 d . . . . .
C22 C 0.06308(16) 0.50267(7) 0.16924(12) 0.0216(3) Uani 1 1 d . . . . .
C23 C 0.14342(17) 0.53168(8) 0.12524(13) 0.0258(4) Uani 1 1 d . . . . .
H23 H 0.115405 0.564656 0.088846 0.031 Uiso 1 1 calc R U . . .
C24 C 0.26789(17) 0.51414(8) 0.13208(12) 0.0234(3) Uani 1 1 d . . . . .
C25 C 0.35684(17) 0.55087(9) 0.09332(13) 0.0265(4) Uani 1 1 d . . . . .
C26 C 0.3251(2) 0.60350(11) 0.04830(18) 0.0468(6) Uani 1 1 d . . . . .
H26 H 0.244088 0.617764 0.042527 0.056 Uiso 1 1 calc R U . . .
C27 C 0.4112(2) 0.63520(13) 0.0119(2) 0.0570(8) Uani 1 1 d . . . . .
H27 H 0.388641 0.671021 -0.018809 0.068 Uiso 1 1 calc R U . . .
C28 C 0.5295(2) 0.61511(12) 0.01981(16) 0.0430(6) Uani 1 1 d . . . . .
H28 H 0.587550 0.636497 -0.006615 0.052 Uiso 1 1 calc R U . . .
C29 C 0.5628(2) 0.56382(10) 0.06633(15) 0.0359(5) Uani 1 1 d . . . . .
H29 H 0.644504 0.550369 0.073251 0.043 Uiso 1 1 calc R U . . .
C30 C 0.47733(18) 0.53182(9) 0.10304(14) 0.0298(4) Uani 1 1 d . . . . .
H30 H 0.501061 0.496604 0.135097 0.036 Uiso 1 1 calc R U . . .
C31 C 0.26239(16) 0.54290(8) 0.39354(13) 0.0244(4) Uani 1 1 d . . . . .
H31 H 0.178791 0.532210 0.382752 0.029 Uiso 1 1 calc R U . . .
C32 C 0.29509(16) 0.59641(8) 0.43432(12) 0.0237(3) Uani 1 1 d . . . . .
H32 H 0.235144 0.622218 0.449981 0.028 Uiso 1 1 calc R U . . .
C33 C 0.41661(17) 0.61128(8) 0.45161(13) 0.0254(4) Uani 1 1 d . . . . .
H33 H 0.442037 0.647476 0.480070 0.031 Uiso 1 1 calc R U . . .
C34 C 0.50143(16) 0.57272(8) 0.42692(13) 0.0241(4) Uani 1 1 d . . . . .
H34 H 0.585703 0.582049 0.439095 0.029 Uiso 1 1 calc R U . . .
C35 C 0.46219(15) 0.52042(7) 0.38431(11) 0.0191(3) Uani 1 1 d . . . . .
C36 C 0.54749(15) 0.47758(7) 0.35410(12) 0.0201(3) Uani 1 1 d . . . . .
C37 C 0.67130(16) 0.48937(8) 0.35996(14) 0.0265(4) Uani 1 1 d . . . . .
H37 H 0.704183 0.525375 0.385017 0.032 Uiso 1 1 calc R U . . .
C38 C 0.74616(17) 0.44837(9) 0.32907(15) 0.0302(4) Uani 1 1 d . . . . .
H38 H 0.830723 0.455775 0.332794 0.036 Uiso 1 1 calc R U . . .
C39 C 0.69559(18) 0.39655(9) 0.29279(15) 0.0311(4) Uani 1 1 d . . . . .
H39 H 0.744365 0.367791 0.270344 0.037 Uiso 1 1 calc R U . . .
C40 C 0.57205(18) 0.38739(8) 0.28981(14) 0.0284(4) Uani 1 1 d . . . . .
H40 H 0.537717 0.351483 0.265450 0.034 Uiso 1 1 calc R U . . .

loop_
_atom_site_aniso_label
_atom_site_aniso_U_11
_atom_site_aniso_U_22
_atom_site_aniso_U_33
_atom_site_aniso_U_23
_atom_site_aniso_U_13
_atom_site_aniso_U_12
Ce1 0.01602(4) 0.01589(4) 0.01846(4) 0.00158(3) 0.00208(3) 0.00049(3)
N1 0.0174(7) 0.0205(7) 0.0247(7) -0.0002(6) 0.0050(6) -0.0012(5)
C1 0.0195(8) 0.0296(9) 0.0287(9) -0.0010(7) 0.0073(7) -0.0034(7)
O1 0.0227(6) 0.0208(6) 0.0248(6) 0.0015(5) 0.0071(5) 0.0011(5)
F1 0.0353(7) 0.0290(6) 0.0448(7) -0.0064(5) 0.0203(6) 0.0014(5)
C2 0.0167(8) 0.0224(8) 0.0212(8) -0.0016(6) 0.0037(6) -0.0039(6)
O2 0.0195(6) 0.0195(6) 0.0199(6) 0.0027(4) 0.0026(5) -0.0003(5)
N2 0.0169(7) 0.0199(7) 0.0268(7) 0.0023(6) 0.0052(6) 0.0007(5)
F2 0.0470(8) 0.0425(7) 0.0418(7) 0.0103(6) 0.0284(6) 0.0043(6)
O4 0.0199(6) 0.0184(5) 0.0244(6) -0.0014(5) 0.0011(5) -0.0009(5)
F4 0.0618(9) 0.0442(8) 0.0392(7) -0.0093(6) 0.0230(7) 0.0075(7)
C4 0.0186(8) 0.0183(7) 0.0184(8) 0.0002(6) -0.0007(6) -0.0031(6)
F3 0.0162(6) 0.0770(10) 0.0506(8) -0.0201(7) 0.0055(5) -0.0042(6)
O3 0.0253(6) 0.0248(6) 0.0258(6) -0.0030(5) 0.0060(5) -0.0006(5)
C3 0.0210(8) 0.0231(8) 0.0239(8) 0.0031(7) 0.0048(7) -0.0022(7)
F8 0.0381(7) 0.0455(8) 0.0461(8) -0.0093(6) 0.0118(6) 0.0131(6)
C8 0.0386(11) 0.0185(8) 0.0257(9) 0.0014(7) -0.0030(8) 0.0038(7)
C7 0.0387(11) 0.0251(9) 0.0338(10) 0.0035(8) 0.0099(9) 0.0091(8)
F7 0.0234(6) 0.0326(6) 0.0584(9) 0.0002(6) -0.0046(6) -0.0017(5)
C6 0.0340(10) 0.0226(8) 0.0266(9) 0.0043(7) 0.0079(8) 0.0043(8)
F6 0.0435(8) 0.0280(6) 0.0579(9) -0.0045(6) 0.0195(7) 0.0096(5)
O6 0.0246(6) 0.0298(7) 0.0266(7) 0.0086(5) 0.0066(5) 0.0067(5)
C5 0.0219(8) 0.0166(7) 0.0190(8) -0.0008(6) -0.0011(6) -0.0023(6)
F5 0.0248(6) 0.0436(8) 0.0908(12) -0.0291(8) 0.0133(7) -0.0006(6)
O5 0.0217(6) 0.0208(6) 0.0245(6) 0.0041(5) 0.0015(5) 0.0025(5)
C9 0.0356(10) 0.0202(8) 0.0206(8) 0.0022(6) -0.0020(7) -0.0036(7)
F9 0.0298(7) 0.0531(8) 0.0587(9) 0.0351(7) 0.0084(6) 0.0144(6)
C11 0.0301(10) 0.0285(9) 0.0394(11) -0.0111(8) 0.0103(9) -0.0004(8)
C10 0.0277(9) 0.0208(8) 0.0202(8) -0.0003(6) 0.0005(7) -0.0034(7)
C17 0.0352(10) 0.0238(9) 0.0279(9) 0.0005(7) 0.0030(8) -0.0089(8)
C16 0.0322(10) 0.0218(8) 0.0240(9) -0.0011(7) 0.0049(7) -0.0027(7)
C15 0.0236(8) 0.0194(8) 0.0214(8) 0.0031(6) 0.0001(7) -0.0007(6)
C14 0.0212(8) 0.0210(8) 0.0190(8) 0.0007(6) -0.0011(6) 0.0002(6)
C13 0.0249(9) 0.0213(8) 0.0317(10) -0.0035(7) 0.0030(7) 0.0012(7)
C12 0.0236(9) 0.0251(8) 0.0259(9) -0.0075(7) 0.0038(7) 0.0021(7)
C19 0.0271(10) 0.0284(10) 0.0453(12) -0.0015(9) 0.0116(9) -0.0023(8)
C18 0.0288(10) 0.0289(9) 0.0367(11) 0.0039(8) 0.0042(8) -0.0089(8)
C20 0.0252(9) 0.0207(8) 0.0351(10) -0.0017(7) 0.0046(8) -0.0007(7)
C21 0.0243(9) 0.0233(8) 0.0294(9) 0.0056(7) 0.0027(7) 0.0047(7)
C22 0.0215(8) 0.0187(7) 0.0231(8) 0.0004(6) -0.0007(7) 0.0029(6)
C23 0.0242(9) 0.0245(8) 0.0282(9) 0.0069(7) 0.0029(7) 0.0018(7)
C24 0.0256(9) 0.0250(8) 0.0193(8) 0.0037(7) 0.0030(7) -0.0002(7)
C25 0.0248(9) 0.0308(9) 0.0221(9) 0.0048(7) -0.0010(7) -0.0037(7)
C26 0.0262(10) 0.0533(15) 0.0571(15) 0.0301(12) -0.0030(10) -0.0052(10)
C27 0.0379(13) 0.0618(17) 0.0661(18) 0.0402(14) -0.0055(12) -0.0147(12)
C28 0.0347(12) 0.0561(14) 0.0367(12) 0.0088(10) 0.0023(9) -0.0196(11)
C29 0.0279(10) 0.0434(12) 0.0372(11) -0.0044(9) 0.0076(9) -0.0078(9)
C30 0.0282(10) 0.0332(10) 0.0285(10) -0.0016(8) 0.0065(8) -0.0021(8)
C31 0.0183(8) 0.0231(8) 0.0319(10) -0.0021(7) 0.0048(7) -0.0005(7)
C32 0.0233(8) 0.0213(8) 0.0274(9) -0.0008(7) 0.0068(7) 0.0018(7)
C33 0.0265(9) 0.0201(8) 0.0296(9) -0.0021(7) 0.0048(7) -0.0027(7)
C34 0.0187(8) 0.0227(8) 0.0298(9) 0.0005(7) 0.0009(7) -0.0032(7)
C35 0.0177(8) 0.0195(7) 0.0199(8) 0.0050(6) 0.0026(6) 0.0009(6)
C36 0.0178(8) 0.0197(7) 0.0226(8) 0.0057(6) 0.0030(6) 0.0009(6)
C37 0.0195(8) 0.0247(9) 0.0356(10) 0.0034(7) 0.0054(7) -0.0012(7)
C38 0.0183(8) 0.0310(10) 0.0427(11) 0.0064(8) 0.0088(8) 0.0016(7)
C39 0.0218(9) 0.0297(10) 0.0443(12) 0.0016(8) 0.0124(8) 0.0056(7)
C40 0.0241(9) 0.0230(8) 0.0396(11) -0.0010(8) 0.0095(8) 0.0020(7)

loop_
_atom_type_symbol
_atom_type_description
_atom_type_scat_dispersion_real
_atom_type_scat_dispersion_imag
_atom_type_scat_source
C C 0.0033 0.0016 'International Tables Vol C Tables 4.2.6.8 and 6.1.1.4'
H H 0.0000 0.0000 'International Tables Vol C Tables 4.2.6.8 and 6.1.1.4'
Ce Ce -0.2486 2.6331 'International Tables Vol C Tables 4.2.6.8 and 6.1.1.4'
N N 0.0061 0.0033 'International Tables Vol C Tables 4.2.6.8 and 6.1.1.4'
O O 0.0106 0.0060 'International Tables Vol C Tables 4.2.6.8 and 6.1.1.4'
F F 0.0171 0.0103 'International Tables Vol C Tables 4.2.6.8 and 6.1.1.4'

loop_
_geom_angle_atom_site_label_1
_geom_angle_atom_site_label_2
_geom_angle_atom_site_label_3
_geom_angle
_geom_angle_site_symmetry_1
_geom_angle_site_symmetry_3
_geom_angle_publ_flag
O3 Ce1 O5 117.18(4) . . ?
O3 Ce1 O1 135.29(4) . . ?
O5 Ce1 O1 84.14(4) . . ?
O3 Ce1 O6 86.75(5) . . ?
O5 Ce1 O6 69.34(4) . . ?
O1 Ce1 O6 137.78(4) . . ?
O3 Ce1 O4 70.70(4) . . ?
O5 Ce1 O4 82.17(4) . . ?
O1 Ce1 O4 74.48(4) . . ?
O6 Ce1 O4 130.14(4) . . ?
O3 Ce1 O2 75.44(4) . . ?
O5 Ce1 O2 148.76(4) . . ?
O1 Ce1 O2 69.23(4) . . ?
O6 Ce1 O2 141.86(4) . . ?
O4 Ce1 O2 75.35(4) . . ?
O3 Ce1 N1 142.62(4) . . ?
O5 Ce1 N1 85.45(4) . . ?
O1 Ce1 N1 72.25(4) . . ?
O6 Ce1 N1 73.41(5) . . ?
O4 Ce1 N1 145.45(4) . . ?
O2 Ce1 N1 100.94(4) . . ?
O3 Ce1 N2 83.27(5) . . ?
O5 Ce1 N2 133.26(4) . . ?
O1 Ce1 N2 111.22(5) . . ?
O6 Ce1 N2 70.67(5) . . ?
O4 Ce1 N2 143.72(4) . . ?
O2 Ce1 N2 73.90(4) . . ?
N1 Ce1 N2 60.53(4) . . ?
C31 N1 C35 118.64(15) . . ?
C31 N1 Ce1 117.83(11) . . ?
C35 N1 Ce1 123.53(11) . . ?
F2 C1 F1 106.70(16) . . ?
F2 C1 F3 107.15(16) . . ?
F1 C1 F3 106.63(16) . . ?
F2 C1 C2 113.95(16) . . ?
F1 C1 C2 112.01(15) . . ?
F3 C1 C2 110.02(15) . . ?
C2 O1 Ce1 131.02(11) . . ?
O1 C2 C3 129.50(17) . . ?
O1 C2 C1 112.52(15) . . ?
C3 C2 C1 117.97(16) . . ?
C4 O2 Ce1 135.09(11) . . ?
C40 N2 C36 118.25(16) . . ?
C40 N2 Ce1 118.38(12) . . ?
C36 N2 Ce1 123.08(11) . . ?
C14 O4 Ce1 135.91(12) . . ?
O2 C4 C3 122.34(15) . . ?
O2 C4 C5 116.85(15) . . ?
C3 C4 C5 120.79(15) . . ?
C12 O3 Ce1 129.67(12) . . ?
C2 C3 C4 122.61(16) . . ?
C2 C3 H3 118.7 . . ?
C4 C3 H3 118.7 . . ?
C9 C8 C7 119.98(18) . . ?
C9 C8 H8 120.0 . . ?
C7 C8 H8 120.0 . . ?
C8 C7 C6 119.91(19) . . ?
C8 C7 H7 120.0 . . ?
C6 C7 H7 120.0 . . ?
C7 C6 C5 120.74(18) . . ?
C7 C6 H6 119.6 . . ?
C5 C6 H6 119.6 . . ?
C24 O6 Ce1 137.64(12) . . ?
C6 C5 C10 118.67(16) . . ?
C6 C5 C4 117.84(16) . . ?
C10 C5 C4 123.49(16) . . ?
C22 O5 Ce1 135.07(12) . . ?
C8 C9 C10 120.25(17) . . ?
C8 C9 H9 119.9 . . ?
C10 C9 H9 119.9 . . ?
F6 C11 F4 107.14(16) . . ?
F6 C11 F5 106.40(18) . . ?
F4 C11 F5 107.07(18) . . ?
F6 C11 C12 113.45(17) . . ?
F4 C11 C12 111.04(18) . . ?
F5 C11 C12 111.38(16) . . ?
C9 C10 C5 120.44(18) . . ?
C9 C10 H10 119.8 . . ?
C5 C10 H10 119.8 . . ?
C18 C17 C16 120.56(18) . . ?
C18 C17 H17 119.7 . . ?
C16 C17 H17 119.7 . . ?
C17 C16 C15 120.11(18) . . ?
C17 C16 H16 119.9 . . ?
C15 C16 H16 119.9 . . ?
C20 C15 C16 119.02(17) . . ?
C20 C15 C14 118.78(16) . . ?
C16 C15 C14 122.07(17) . . ?
O4 C14 C13 122.69(17) . . ?
O4 C14 C15 117.51(16) . . ?
C13 C14 C15 119.78(16) . . ?
C12 C13 C14 122.96(17) . . ?
C12 C13 H13 118.5 . . ?
C14 C13 H13 118.5 . . ?
O3 C12 C13 129.39(17) . . ?
O3 C12 C11 113.19(17) . . ?
C13 C12 C11 117.35(17) . . ?
C20 C19 C18 119.99(19) . . ?
C20 C19 H19 120.0 . . ?
C18 C19 H19 120.0 . . ?
C17 C18 C19 119.71(19) . . ?
C17 C18 H18 120.1 . . ?
C19 C18 H18 120.1 . . ?
C19 C20 C15 120.58(18) . . ?
C19 C20 H20 119.7 . . ?
C15 C20 H20 119.7 . . ?
F7 C21 F9 106.29(16) . . ?
F7 C21 F8 106.35(16) . . ?
F9 C21 F8 106.99(16) . . ?
F7 C21 C22 111.19(15) . . ?
F9 C21 C22 114.32(16) . . ?
F8 C21 C22 111.24(16) . . ?
O5 C22 C23 129.14(17) . . ?
O5 C22 C21 112.17(15) . . ?
C23 C22 C21 118.67(16) . . ?
C22 C23 C24 122.46(16) . . ?
C22 C23 H23 118.8 . . ?
C24 C23 H23 118.8 . . ?
O6 C24 C23 121.51(17) . . ?
O6 C24 C25 117.35(17) . . ?
C23 C24 C25 121.14(16) . . ?
C26 C25 C30 118.59(19) . . ?
C26 C25 C24 122.89(18) . . ?
C30 C25 C24 118.52(17) . . ?
C27 C26 C25 120.3(2) . . ?
C27 C26 H26 119.8 . . ?
C25 C26 H26 119.8 . . ?
C28 C27 C26 120.6(2) . . ?
C28 C27 H27 119.7 . . ?
C26 C27 H27 119.7 . . ?
C29 C28 C27 119.6(2) . . ?
C29 C28 H28 120.2 . . ?
C27 C28 H28 120.2 . . ?
C28 C29 C30 120.2(2) . . ?
C28 C29 H29 119.9 . . ?
C30 C29 H29 119.9 . . ?
C29 C30 C25 120.6(2) . . ?
C29 C30 H30 119.7 . . ?
C25 C30 H30 119.7 . . ?
N1 C31 C32 123.02(17) . . ?
N1 C31 H31 118.5 . . ?
C32 C31 H31 118.5 . . ?
C33 C32 C31 118.39(17) . . ?
C33 C32 H32 120.8 . . ?
C31 C32 H32 120.8 . . ?
C32 C33 C34 119.17(17) . . ?
C32 C33 H33 120.4 . . ?
C34 C33 H33 120.4 . . ?
C33 C34 C35 119.49(17) . . ?
C33 C34 H34 120.3 . . ?
C35 C34 H34 120.3 . . ?
N1 C35 C34 121.27(16) . . ?
N1 C35 C36 116.23(15) . . ?
C34 C35 C36 122.51(16) . . ?
N2 C36 C37 121.38(16) . . ?
N2 C36 C35 116.46(15) . . ?
C37 C36 C35 122.15(16) . . ?
C38 C37 C36 119.73(18) . . ?
C38 C37 H37 120.1 . . ?
C36 C37 H37 120.1 . . ?
C39 C38 C37 118.75(18) . . ?
C39 C38 H38 120.6 . . ?
C37 C38 H38 120.6 . . ?
C38 C39 C40 118.55(18) . . ?
C38 C39 H39 120.7 . . ?
C40 C39 H39 120.7 . . ?
N2 C40 C39 123.34(18) . . ?
N2 C40 H40 118.3 . . ?
C39 C40 H40 118.3 . . ?

loop_
_geom_bond_atom_site_label_1
_geom_bond_atom_site_label_2
_geom_bond_distance
_geom_bond_site_symmetry_2
_geom_bond_publ_flag
Ce1 O3 2.4042(13) . ?
Ce1 O5 2.4167(12) . ?
Ce1 O1 2.4204(13) . ?
Ce1 O6 2.4449(13) . ?
Ce1 O4 2.4590(12) . ?
Ce1 O2 2.4667(12) . ?
Ce1 N1 2.6613(15) . ?
Ce1 N2 2.6692(15) . ?
N1 C31 1.340(2) . ?
N1 C35 1.350(2) . ?
C1 F2 1.332(2) . ?
C1 F1 1.336(2) . ?
C1 F3 1.338(2) . ?
C1 C2 1.529(2) . ?
O1 C2 1.263(2) . ?
C2 C3 1.380(2) . ?
O2 C4 1.261(2) . ?
N2 C40 1.340(2) . ?
N2 C36 1.349(2) . ?
O4 C14 1.259(2) . ?
F4 C11 1.336(3) . ?
C4 C3 1.423(2) . ?
C4 C5 1.496(2) . ?
O3 C12 1.276(2) . ?
C3 H3 0.9500 . ?
F8 C21 1.337(2) . ?
C8 C9 1.382(3) . ?
C8 C7 1.389(3) . ?
C8 H8 0.9500 . ?
C7 C6 1.389(3) . ?
C7 H7 0.9500 . ?
F7 C21 1.335(2) . ?
C6 C5 1.396(3) . ?
C6 H6 0.9500 . ?
F6 C11 1.335(2) . ?
O6 C24 1.259(2) . ?
C5 C10 1.398(2) . ?
F5 C11 1.340(2) . ?
O5 C22 1.276(2) . ?
C9 C10 1.391(3) . ?
C9 H9 0.9500 . ?
F9 C21 1.335(2) . ?
C11 C12 1.526(3) . ?
C10 H10 0.9500 . ?
C17 C18 1.381(3) . ?
C17 C16 1.388(3) . ?
C17 H17 0.9500 . ?
C16 C15 1.397(2) . ?
C16 H16 0.9500 . ?
C15 C20 1.392(3) . ?
C15 C14 1.495(2) . ?
C14 C13 1.426(3) . ?
C13 C12 1.374(3) . ?
C13 H13 0.9500 . ?
C19 C20 1.388(3) . ?
C19 C18 1.390(3) . ?
C19 H19 0.9500 . ?
C18 H18 0.9500 . ?
C20 H20 0.9500 . ?
C21 C22 1.531(2) . ?
C22 C23 1.371(3) . ?
C23 C24 1.431(3) . ?
C23 H23 0.9500 . ?
C24 C25 1.491(3) . ?
C25 C26 1.393(3) . ?
C25 C30 1.396(3) . ?
C26 C27 1.387(3) . ?
C26 H26 0.9500 . ?
C27 C28 1.382(4) . ?
C27 H27 0.9500 . ?
C28 C29 1.380(3) . ?
C28 H28 0.9500 . ?
C29 C30 1.387(3) . ?
C29 H29 0.9500 . ?
C30 H30 0.9500 . ?
C31 C32 1.386(2) . ?
C31 H31 0.9500 . ?
C32 C33 1.377(3) . ?
C32 H32 0.9500 . ?
C33 C34 1.388(3) . ?
C33 H33 0.9500 . ?
C34 C35 1.388(2) . ?
C34 H34 0.9500 . ?
C35 C36 1.488(2) . ?
C36 C37 1.394(2) . ?
C37 C38 1.385(3) . ?
C37 H37 0.9500 . ?
C38 C39 1.380(3) . ?
C38 H38 0.9500 . ?
C39 C40 1.386(3) . ?
C39 H39 0.9500 . ?
C40 H40 0.9500 . ?
